data_7130227
loop_
_publ_author_name
'Tanioka, Masaru'
'Kuromiya, Ayako'
'Ueda, Rina'
'Obata, Tohru'
'Muranaka, Atsuya'
'Uchiyama, Masanobu'
'Kamino, Shinichiro'

_publ_section_title
;
 Bridged eosin Y: A visible and near-infrared photoredox catalyst
;
_journal_name_full 'Chemical Communications'
_journal_paper_doi 10.1039/D2CC02907C
_journal_year 2022
_chemical_formula_moiety 'C20 H7 Br3 O5'
_chemical_formula_sum 'C20 H7 Br3 O5'
_chemical_formula_weight 566.99
_chemical_name_common 'bridged eosin Y'
_chemical_name_systematic 'bridged eosin Y'
_space_group_crystal_system triclinic
_space_group_IT_number 2
_space_group_name_Hall '-P 1'
_space_group_name_H-M_alt 'P -1'
_atom_sites_solution_hydrogens geom
_atom_sites_solution_primary dual
_audit_creation_date 2020-10-30
_audit_creation_method
;
Olex2 1.3-ac4
(compiled 2019.04.23 svn.r3594 for Rigaku Oxford Diffraction, GUI svn.r5739)
;
_audit_update_record
;
2022-04-07 deposited with the CCDC.	2022-06-15 downloaded from the CCDC.
;
_cell_angle_alpha 68.286(5)
_cell_angle_beta 76.020(4)
_cell_angle_gamma 83.671(4)
_cell_formula_units_Z 2
_cell_length_a 7.9825(4)
_cell_length_b 9.6307(5)
_cell_length_c 12.1546(6)
_cell_measurement_reflns_used 4026
_cell_measurement_temperature 103.15
_cell_measurement_theta_max 68.0090
_cell_measurement_theta_min 4.9440
_cell_volume 842.17(8)
_computing_cell_refinement 'CrysAlisPro 1.171.40.84a (Rigaku OD, 2020)'
_computing_data_collection 'CrysAlisPro 1.171.40.84a (Rigaku OD, 2020)'
_computing_data_reduction 'CrysAlisPro 1.171.40.84a (Rigaku OD, 2020)'
_computing_molecular_graphics 'Olex2 (Dolomanov et al., 2009)'
_computing_publication_material 'Olex2 (Dolomanov et al., 2009)'
_computing_structure_refinement 'ShelXL (Sheldrick, 2015)'
_computing_structure_solution 'ShelXT (Sheldrick, 2015)'
_diffrn_ambient_temperature 103.15
_diffrn_detector 'Hybrid Pixel Array Detector'
_diffrn_detector_area_resol_mean 10.0000
_diffrn_detector_type HyPix3000
_diffrn_measured_fraction_theta_full 0.993
_diffrn_measured_fraction_theta_max 0.986
_diffrn_measurement_details
;
List of Runs (angles in degrees, time in seconds):

  # Type    Start    End  Width  t~exp~   \w     \q     \k     \f   Frames
#--------------------------------------------------------------------------
  1  \w     -9.00  42.00   0.50    0.24    --   41.13 -37.00  60.00  102
  2  \w     12.00  62.00   0.50    0.24    --   41.13 -63.00 120.00  100
  3  \w     41.00  72.00   0.50    0.24    --   41.13-104.00  90.00   62
  4  \w     31.00  57.00   0.50    0.95    --   95.43 -50.00 120.00   52
  5  \w     72.00 101.00   0.50    0.95    --   95.43 -77.00  90.00   58
  6  \w     38.00  68.00   0.50    0.24    --   41.13 -91.00 -30.00   60
  7  \w     39.00  76.00   0.50    0.95    --   95.43 -80.00-137.00   74
  8  \w     41.00  67.00   0.50    0.95    --   95.43 -59.00-120.00   52
  9  \w     29.00  55.00   0.50    0.95    --   95.43 -50.00-150.00   52
 10  \w     29.00  54.00   0.50    0.95    --   95.43 -50.00 -90.00   50
 11  \w     36.00  94.00   0.50    0.95    --   95.43-117.00 -60.00  116
 12  \w     69.00  94.00   0.50    0.24    --   41.13-138.00-150.00   50
 13  \w     21.00  46.00   0.50    0.24    --   41.13-138.00-150.00   50
 14  \w    -26.00  33.00   0.50    0.24    --   41.13 -91.00 -30.00  118
 15  \w     30.00  73.00   0.50    0.95    --   95.43 -77.00  60.00   86
 16  \w     11.00  37.00   0.50    0.24    --   41.13-104.00  90.00   52
 17  \w    -20.00  29.00   0.50    0.24    --  -41.44  12.00  90.00   98
 18  \w    -18.00  12.00   0.50    0.24    --  -41.44  80.00 -13.00   60
 19  \w    -51.00 -26.00   0.50    0.24    --  -41.44  80.00 -13.00   50
 20  \w    -66.00 -41.00   0.50    0.95    --  -95.75  59.00 -30.00   50
 21  \w    -57.00 -32.00   0.50    0.95    --  -95.75  50.00   0.00   50
 22  \w    -61.00 -35.00   0.50    0.95    --  -95.75 117.00  60.00   52
 23  \w    -57.00 -31.00   0.50    0.95    --  -95.75  50.00 120.00   52
 24  \w    -22.00  13.00   0.50    0.24    --  -41.44  37.00 120.00   70
 25  \w     49.00  87.00   0.50    0.24    --   41.13  80.00 -13.00   76
 26  \w     79.00 142.00   0.50    0.95    --   95.43  42.00 -30.00  126
 27  \w    128.00 161.00   0.50    0.95    --   95.43  68.00  60.00   66
 28  \w    123.00 148.00   0.50    0.95    --   95.43  77.00 120.00   50
 29  \w     94.00 120.00   0.50    0.95    --   95.43  68.00  60.00   52
 30  \w     82.00 117.00   0.50    0.95    --   95.43  80.00 -13.00   70
 31  \w     69.00 106.00   0.50    0.95    --   95.43  77.00 120.00   74
 32  \w    -28.00  39.00   0.50    0.24    --   41.13 -80.00-137.00  134
 33  \w    -18.00  26.00   0.50    0.24    --   41.13 -25.00-150.00   88
 34  \w     82.00 163.00   0.50    0.95    --   95.43  33.00-180.00  162
 35  \w    -57.00 -32.00   0.50    0.95    --  -95.75  50.00-180.00   50
 36  \w    -83.00 -29.00   0.50    0.95    --  -95.75  68.00-180.00  108
 37  \w    -97.00 -30.00   0.50    0.95    --  -95.75 117.00 -30.00  134
 38  \w    -97.00 -65.00   0.50    0.95    --  -95.75 117.00  60.00   64
 39  \w    -92.00 -67.00   0.50    0.95    --  -95.75  80.00 -13.00   50
 40  \w   -104.00 -32.00   0.50    0.95    --  -95.75 117.00 -60.00  144
 41  \w   -125.00 -35.00   0.50    0.95    --  -95.75 141.00 -30.15  180
 42  \w   -106.00 -29.00   0.50    0.95    --  -95.75 117.00 150.00  154
 43  \w   -125.00 -27.00   0.50    0.95    --  -95.75 145.00 150.00  196
 44  \w    -96.00 -71.00   0.50    0.95    --  -95.75 -17.00 120.00   50
 45  \w   -110.00 -79.00   0.50    0.95    --  -95.75 -42.00  90.00   62
 46  \w    -56.00 -29.00   0.50    0.24    --  -41.44 -50.00 120.00   54
 47  \w   -104.00 -76.00   0.50    0.24    --  -41.44 -50.00 120.00   56
 48  \w    -96.00 -71.00   0.50    0.24    --  -41.44-138.00 120.00   50
 49  \w   -156.00-113.00   0.50    0.95    --  -95.75 -42.00  90.00   86
 50  \w   -161.00-116.00   0.50    0.95    --  -95.75 -17.00 120.00   90
 51  \w   -145.00 -84.00   0.50    0.95    --  -95.75 -96.00 -90.00  122
 52  \w   -112.00 -84.00   0.50    0.95    --  -95.75 -80.00-137.00   56
 53  \w   -110.00 -73.00   0.50    0.24    --  -41.44 -80.00-137.00   74
;
_diffrn_measurement_device 'four-circle diffractometer'
_diffrn_measurement_device_type 'XtaLAB Synergy, Single source at home/near, HyPix3000'
_diffrn_measurement_method '\w scans'
_diffrn_orient_matrix_type 'CrysAlisPro convention (1999,Acta A55,543-557)'
_diffrn_orient_matrix_UB_11 -0.1740421000
_diffrn_orient_matrix_UB_12 -0.0753729000
_diffrn_orient_matrix_UB_13 0.0297260000
_diffrn_orient_matrix_UB_21 -0.0449559000
_diffrn_orient_matrix_UB_22 0.1169180000
_diffrn_orient_matrix_UB_23 -0.1163081000
_diffrn_orient_matrix_UB_31 0.0852317000
_diffrn_orient_matrix_UB_32 -0.1015431000
_diffrn_orient_matrix_UB_33 -0.0715902000
_diffrn_radiation_monochromator mirror
_diffrn_radiation_probe x-ray
_diffrn_radiation_type 'Cu K\a'
_diffrn_radiation_wavelength 1.54184
_diffrn_reflns_av_R_equivalents 0.0353
_diffrn_reflns_av_unetI/netI 0.0403
_diffrn_reflns_Laue_measured_fraction_full 0.993
_diffrn_reflns_Laue_measured_fraction_max 0.986
_diffrn_reflns_limit_h_max 9
_diffrn_reflns_limit_h_min -9
_diffrn_reflns_limit_k_max 10
_diffrn_reflns_limit_k_min -11
_diffrn_reflns_limit_l_max 13
_diffrn_reflns_limit_l_min -14
_diffrn_reflns_number 6805
_diffrn_reflns_point_group_measured_fraction_full 0.993
_diffrn_reflns_point_group_measured_fraction_max 0.986
_diffrn_reflns_theta_full 67.684
_diffrn_reflns_theta_max 68.408
_diffrn_reflns_theta_min 4.011
_diffrn_source 'micro-focus sealed X-ray tube'
_diffrn_source_type 'PhotonJet (Cu) X-ray Source'
_exptl_absorpt_coefficient_mu 9.196
_exptl_absorpt_correction_T_max 0.895
_exptl_absorpt_correction_T_min 0.447
_exptl_absorpt_correction_type gaussian
_exptl_absorpt_process_details
;
CrysAlisPro 1.171.40.84a (Rigaku Oxford Diffraction, 2020)
Numerical absorption correction based on gaussian integration over
a multifaceted crystal model
Empirical absorption correction using spherical harmonics,
implemented in SCALE3 ABSPACK scaling algorithm.
;
_exptl_crystal_colour 'metallic dark black'
_exptl_crystal_colour_lustre metallic
_exptl_crystal_colour_modifier dark
_exptl_crystal_colour_primary black
_exptl_crystal_density_diffrn 2.236
_exptl_crystal_description plate
_exptl_crystal_F_000 544
_exptl_crystal_recrystallization_method 'Re-crystallisation from solvent: CHCl3/Et2O'
_exptl_crystal_size_max 0.129
_exptl_crystal_size_mid 0.099
_exptl_crystal_size_min 0.033
_refine_diff_density_max 0.685
_refine_diff_density_min -1.012
_refine_diff_density_rms 0.132
_refine_ls_extinction_method none
_refine_ls_goodness_of_fit_ref 1.105
_refine_ls_hydrogen_treatment constr
_refine_ls_matrix_type full
_refine_ls_number_parameters 255
_refine_ls_number_reflns 3051
_refine_ls_number_restraints 0
_refine_ls_restrained_S_all 1.105
_refine_ls_R_factor_all 0.0401
_refine_ls_R_factor_gt 0.0376
_refine_ls_shift/su_max 0.001
_refine_ls_shift/su_mean 0.000
_refine_ls_structure_factor_coef Fsqd
_refine_ls_weighting_details 'w=1/[\s^2^(Fo^2^)+(0.0651P)^2^+0.2908P] where P=(Fo^2^+2Fc^2^)/3'
_refine_ls_weighting_scheme calc
_refine_ls_wR_factor_gt 0.1034
_refine_ls_wR_factor_ref 0.1055
_reflns_Friedel_coverage 0.000
_reflns_number_gt 2788
_reflns_number_total 3051
_reflns_threshold_expression 'I > 2\s(I)'
_cod_data_source_file d2cc02907c2.cif
_cod_data_source_block bey_1030
_cod_database_code 7130227
_shelx_shelxl_version_number 2018/3
_chemical_oxdiff_formula 'C40 H10 Br6 O10 '
_shelx_space_group_comment
;
The symmetry employed for this shelxl refinement is uniquely defined
by the following loop, which should always be used as a source of
symmetry information in preference to the above space-group names.
They are only intended as comments.
;
_diffrn_oxdiff_digest_frames
;
014c042441cbf784b05a58b8aa6e2b3b76042949a36
;
_reflns_odcompleteness_completeness 99.70
_reflns_odcompleteness_iscentric 1
_reflns_odcompleteness_theta 66.97
_olex2_refinement_description
;
1. Fixed Uiso
 At 1.2 times of:
  All C(H) groups
 At 1.5 times of:
  All O(H) groups
2.a Aromatic/amide H refined with riding coordinates:
 C18(H18), C16(H16), C15(H15), C17(H17), C5(H5A)
2.b Idealised tetrahedral OH refined as rotating group:
 O5(H5), O2(H2)
;
_olex2_submission_special_instructions 'No special instructions were received'
_oxdiff_exptl_absorpt_empirical_details
;
Empirical correction (ABSPACK) includes:
- Absorption correction using spherical harmonics
- Frame scaling
;
_oxdiff_exptl_absorpt_empirical_full_max 1.530
_oxdiff_exptl_absorpt_empirical_full_min 0.769

loop_
_space_group_symop_operation_xyz
'x, y, z'
'-x, -y, -z'

loop_
_atom_site_label
_atom_site_type_symbol
_atom_site_fract_x
_atom_site_fract_y
_atom_site_fract_z
_atom_site_U_iso_or_equiv
_atom_site_adp_type
_atom_site_occupancy
_atom_site_site_symmetry_order
_atom_site_calc_flag
_atom_site_refinement_flags_posn
_atom_site_refinement_flags_adp
_atom_site_refinement_flags_occupancy
_atom_site_disorder_assembly
_atom_site_disorder_group
Br3 Br 1.00770(5) -0.05855(4) 0.22157(4) 0.02644(15) Uani 1 1 d . . . . .
Br1 Br 0.93879(5) 0.32816(4) -0.09052(3) 0.02651(15) Uani 1 1 d . . . . .
Br2 Br 0.56195(6) 0.85190(4) -0.05115(4) 0.03007(15) Uani 1 1 d . . . . .
O1 O 0.7917(4) 0.2166(3) 0.1725(2) 0.0230(6) Uani 1 1 d . . . . .
O3 O 0.7159(4) -0.0702(3) 0.6601(2) 0.0262(6) Uani 1 1 d . . . . .
O5 O 0.5028(4) 0.1297(3) 0.7005(2) 0.0260(6) Uani 1 1 d . . . . .
H5 H 0.565684 0.052128 0.716937 0.039 Uiso 1 1 calc GR . . . .
O2 O 0.8054(4) 0.6437(3) -0.1781(2) 0.0276(6) Uani 1 1 d . . . . .
H2 H 0.767055 0.732020 -0.203184 0.041 Uiso 1 1 calc GR . . . .
O4 O 0.9458(4) -0.1734(3) 0.5020(3) 0.0274(6) Uani 1 1 d . . . . .
C3 C 0.7416(5) 0.5807(4) -0.0587(3) 0.0225(8) Uani 1 1 d . . . . .
C18 C 0.2914(5) 0.3735(4) 0.6194(4) 0.0216(7) Uani 1 1 d . . . . .
H18 H 0.283143 0.324345 0.704102 0.026 Uiso 1 1 calc R . . . .
C16 C 0.1900(5) 0.5593(4) 0.4539(4) 0.0226(8) Uani 1 1 d . . . . .
H16 H 0.114746 0.641548 0.425012 0.027 Uiso 1 1 calc R . . . .
C15 C 0.3008(5) 0.5053(4) 0.3724(4) 0.0222(7) Uani 1 1 d . . . . .
H15 H 0.294065 0.545321 0.289475 0.027 Uiso 1 1 calc R . . . .
C19 C 0.4110(5) 0.3212(4) 0.5371(3) 0.0211(7) Uani 1 1 d . . . . .
C7 C 0.5598(5) 0.3429(4) 0.3258(3) 0.0213(8) Uani 1 1 d . . . . .
C9 C 0.6295(5) 0.1331(4) 0.5020(3) 0.0201(7) Uani 1 1 d . . . . .
C14 C 0.4246(5) 0.3912(4) 0.4098(3) 0.0193(7) Uani 1 1 d . . . . .
C13 C 0.7704(5) 0.1477(4) 0.2939(3) 0.0220(8) Uani 1 1 d . . . . .
C17 C 0.1857(5) 0.4962(4) 0.5777(4) 0.0227(8) Uani 1 1 d . . . . .
H17 H 0.111211 0.536873 0.632617 0.027 Uiso 1 1 calc R . . . .
C20 C 0.5179(5) 0.1908(4) 0.5812(3) 0.0224(8) Uani 1 1 d . . . . .
C8 C 0.6508(5) 0.2108(4) 0.3739(4) 0.0212(7) Uani 1 1 d . . . . .
C1 C 0.7281(5) 0.3592(4) 0.1250(3) 0.0203(7) Uani 1 1 d . . . . .
C12 C 0.8621(5) 0.0177(4) 0.3338(3) 0.0216(7) Uani 1 1 d . . . . .
C5 C 0.5725(5) 0.5788(4) 0.1381(3) 0.0207(7) Uani 1 1 d . . . . .
H5A H 0.501375 0.632789 0.184194 0.025 Uiso 1 1 calc R . . . .
C10 C 0.7289(5) -0.0019(4) 0.5491(4) 0.0229(8) Uani 1 1 d . . . . .
C11 C 0.8564(5) -0.0634(4) 0.4608(4) 0.0232(8) Uani 1 1 d . . . . .
C2 C 0.7893(5) 0.4316(4) 0.0003(3) 0.0218(8) Uani 1 1 d . . . . .
C4 C 0.6321(5) 0.6503(4) 0.0157(3) 0.0230(8) Uani 1 1 d . . . . .
C6 C 0.6142(5) 0.4279(4) 0.1969(3) 0.0205(7) Uani 1 1 d . . . . .

loop_
_atom_site_aniso_label
_atom_site_aniso_U_11
_atom_site_aniso_U_22
_atom_site_aniso_U_33
_atom_site_aniso_U_23
_atom_site_aniso_U_13
_atom_site_aniso_U_12
Br3 0.0345(2) 0.0216(2) 0.0211(2) -0.00940(18) -0.00355(17) 0.00888(17)
Br1 0.0368(2) 0.0240(2) 0.0159(2) -0.00834(18) -0.00255(17) 0.00854(17)
Br2 0.0477(3) 0.0170(2) 0.0162(2) -0.00145(17) -0.00153(18) 0.00863(18)
O1 0.0346(14) 0.0179(13) 0.0156(13) -0.0062(11) -0.0073(11) 0.0079(11)
O3 0.0350(15) 0.0222(14) 0.0140(13) 0.0011(11) -0.0067(11) 0.0058(11)
O5 0.0393(15) 0.0208(14) 0.0106(13) -0.0001(11) -0.0050(11) 0.0077(12)
O2 0.0399(16) 0.0210(13) 0.0157(14) -0.0036(11) -0.0025(12) 0.0057(12)
O4 0.0359(15) 0.0198(13) 0.0244(15) -0.0055(12) -0.0119(12) 0.0111(12)
C3 0.031(2) 0.0237(19) 0.0103(17) -0.0040(15) -0.0034(15) -0.0017(16)
C18 0.0239(17) 0.0235(19) 0.0164(18) -0.0064(15) -0.0039(14) 0.0001(15)
C16 0.0243(18) 0.0166(17) 0.023(2) -0.0035(16) -0.0054(15) 0.0029(14)
C15 0.0242(17) 0.0214(18) 0.0183(19) -0.0042(15) -0.0056(14) 0.0030(15)
C19 0.0229(17) 0.0217(18) 0.0178(18) -0.0083(16) -0.0016(14) 0.0022(15)
C7 0.0257(18) 0.0208(18) 0.0178(19) -0.0080(15) -0.0054(15) 0.0028(15)
C9 0.0262(18) 0.0190(18) 0.0154(18) -0.0053(15) -0.0082(14) 0.0039(14)
C14 0.0255(17) 0.0165(17) 0.0151(18) -0.0047(14) -0.0047(14) 0.0000(14)
C13 0.0279(18) 0.0211(18) 0.0165(19) -0.0065(15) -0.0059(15) 0.0029(15)
C17 0.0245(18) 0.0222(19) 0.023(2) -0.0119(16) -0.0032(15) 0.0010(15)
C20 0.0283(18) 0.0182(18) 0.0171(19) -0.0005(15) -0.0069(15) -0.0015(15)
C8 0.0233(17) 0.0183(18) 0.021(2) -0.0070(15) -0.0038(15) 0.0021(14)
C1 0.0266(18) 0.0144(17) 0.0179(19) -0.0032(15) -0.0060(14) 0.0014(14)
C12 0.0260(18) 0.0195(18) 0.0190(19) -0.0083(15) -0.0046(14) 0.0049(14)
C5 0.0250(17) 0.0199(18) 0.0162(18) -0.0073(15) -0.0029(14) 0.0027(14)
C10 0.0267(19) 0.0206(18) 0.021(2) -0.0069(16) -0.0067(15) 0.0011(15)
C11 0.0293(19) 0.0162(18) 0.023(2) -0.0065(16) -0.0059(16) 0.0009(15)
C2 0.0277(18) 0.0183(18) 0.0183(19) -0.0072(16) -0.0038(15) 0.0032(14)
C4 0.0323(19) 0.0173(18) 0.0173(19) -0.0045(15) -0.0068(15) 0.0050(15)
C6 0.0290(18) 0.0154(17) 0.0148(18) -0.0025(15) -0.0063(14) 0.0017(14)

loop_
_atom_type_symbol
_atom_type_description
_atom_type_scat_dispersion_real
_atom_type_scat_dispersion_imag
_atom_type_scat_source
C C 0.0181 0.0091 'International Tables Vol C Tables 4.2.6.8 and 6.1.1.4'
H H 0.0000 0.0000 'International Tables Vol C Tables 4.2.6.8 and 6.1.1.4'
Br Br -0.6763 1.2805 'International Tables Vol C Tables 4.2.6.8 and 6.1.1.4'
O O 0.0492 0.0322 'International Tables Vol C Tables 4.2.6.8 and 6.1.1.4'

loop_
_exptl_crystal_face_index_h
_exptl_crystal_face_index_k
_exptl_crystal_face_index_l
_exptl_crystal_face_perp_dist
3 -3 4 0.0825
2 -5 -5 0.0632
-1 -3 -8 0.0497
-3 4 -1 0.0528
-1 5 6 0.0403
4 4 0 0.0038
-2 4 5 0.0422
4 -4 0 0.0672
2 3 8 0.0431
-1 -4 4 0.0571
-4 -3 1 0.0229
-4 -5 -5 0.0323
-5 0 0 0.0340

loop_
_geom_angle_atom_site_label_1
_geom_angle_atom_site_label_2
_geom_angle_atom_site_label_3
_geom_angle
_geom_angle_site_symmetry_1
_geom_angle_site_symmetry_3
_geom_angle_publ_flag
C13 O1 C1 120.2(3) . . ?
O2 C3 C2 118.2(3) . . ?
O2 C3 C4 126.3(4) . . ?
C4 C3 C2 115.6(3) . . ?
C17 C18 C19 120.3(4) . . ?
C15 C16 C17 121.5(4) . . ?
C16 C15 C14 121.2(4) . . ?
C18 C19 C14 121.1(3) . . ?
C18 C19 C20 120.0(4) . . ?
C14 C19 C20 118.8(3) . . ?
C8 C7 C14 117.6(3) . . ?
C8 C7 C6 117.6(3) . . ?
C6 C7 C14 124.7(3) . . ?
C20 C9 C8 119.6(3) . . ?
C20 C9 C10 119.6(3) . . ?
C8 C9 C10 120.7(3) . . ?
C15 C14 C19 116.3(3) . . ?
C15 C14 C7 123.6(3) . . ?
C19 C14 C7 120.0(3) . . ?
O1 C13 C8 119.6(3) . . ?
O1 C13 C12 116.8(3) . . ?
C12 C13 C8 123.5(4) . . ?
C18 C17 C16 118.9(3) . . ?
O5 C20 C19 117.0(3) . . ?
O5 C20 C9 122.2(3) . . ?
C9 C20 C19 120.8(3) . . ?
C7 C8 C9 122.1(3) . . ?
C7 C8 C13 120.0(4) . . ?
C9 C8 C13 117.9(3) . . ?
O1 C1 C2 115.3(3) . . ?
O1 C1 C6 122.1(3) . . ?
C6 C1 C2 122.6(3) . . ?
C13 C12 Br3 120.0(3) . . ?
C13 C12 C11 122.3(3) . . ?
C11 C12 Br3 117.7(3) . . ?
C4 C5 C6 121.6(3) . . ?
O3 C10 C9 122.2(3) . . ?
O3 C10 C11 118.3(3) . . ?
C9 C10 C11 119.5(3) . . ?
O4 C11 C12 125.5(3) . . ?
O4 C11 C10 118.7(4) . . ?
C12 C11 C10 115.8(3) . . ?
C3 C2 Br1 119.2(3) . . ?
C1 C2 Br1 119.7(3) . . ?
C1 C2 C3 121.1(3) . . ?
C3 C4 Br2 120.0(3) . . ?
C5 C4 Br2 116.9(3) . . ?
C5 C4 C3 123.1(4) . . ?
C1 C6 C7 118.1(3) . . ?
C1 C6 C5 115.8(3) . . ?
C5 C6 C7 125.9(3) . . ?

loop_
_geom_bond_atom_site_label_1
_geom_bond_atom_site_label_2
_geom_bond_distance
_geom_bond_site_symmetry_2
_geom_bond_publ_flag
Br3 C12 1.881(4) . ?
Br1 C2 1.884(4) . ?
Br2 C4 1.886(4) . ?
O1 C13 1.351(5) . ?
O1 C1 1.371(5) . ?
O3 C10 1.247(5) . ?
O5 C20 1.328(5) . ?
O2 C3 1.339(4) . ?
O4 C11 1.223(5) . ?
C3 C2 1.404(5) . ?
C3 C4 1.404(5) . ?
C18 C19 1.405(5) . ?
C18 C17 1.382(6) . ?
C16 C15 1.375(5) . ?
C16 C17 1.392(6) . ?
C15 C14 1.414(5) . ?
C19 C14 1.422(5) . ?
C19 C20 1.442(5) . ?
C7 C14 1.460(5) . ?
C7 C8 1.392(5) . ?
C7 C6 1.454(5) . ?
C9 C20 1.379(6) . ?
C9 C8 1.432(5) . ?
C9 C10 1.445(5) . ?
C13 C8 1.445(5) . ?
C13 C12 1.364(5) . ?
C1 C2 1.399(6) . ?
C1 C6 1.393(5) . ?
C12 C11 1.441(6) . ?
C5 C4 1.373(5) . ?
C5 C6 1.405(5) . ?
C10 C11 1.532(5) . ?

loop_
_exptl_oxdiff_crystal_face_indexfrac_h
_exptl_oxdiff_crystal_face_indexfrac_k
_exptl_oxdiff_crystal_face_indexfrac_l
_exptl_oxdiff_crystal_face_x
_exptl_oxdiff_crystal_face_y
_exptl_oxdiff_crystal_face_z
3.1847 -2.7668 4.0562 -0.2252 -0.9384 0.2620
1.5327 -5.1165 -4.7994 -0.0238 -0.1089 0.9938
-1.1928 -2.5315 -7.8834 0.1641 0.6746 0.7198
-3.0829 4.2700 -1.0875 0.1824 0.7643 -0.6185
-0.7487 4.6944 6.2599 -0.0374 -0.1456 -0.9886
4.0549 3.5199 -0.0401 -0.9722 0.2339 -0.0089
-1.7844 4.4147 5.4367 0.1394 -0.0360 -0.9896
3.7715 -3.7387 0.0048 -0.3745 -0.6072 0.7008
2.2180 3.0427 7.6601 -0.3877 -0.6349 -0.6683
-0.9605 -3.8769 3.5511 0.5649 -0.8231 0.0576
-4.1614 -3.0034 0.5903 0.9682 -0.2327 -0.0920
-3.7995 -4.5711 -4.5025 0.8720 0.1600 0.4627
-4.9394 -0.0127 0.4960 0.8754 0.1629 -0.4552
